data_7150716
loop_
_publ_author_name
'Lu, Ting'
'Hayashi, Ryuji'
'Hsung, Richard P.'
'DeKorver, Kyle A.'
'Lohse, Andrew G.'
'Song, Zhenlei'
'Tang, Yu'

_publ_section_title
;
 Synthesis of amido-spiro[2.2]pentanes via Simmons--Smith
 cyclopropanation of allenamides
;
_journal_issue 16
_journal_name_full 'Organic &amp; Biomolecular Chemistry'
_journal_page_first 3331
_journal_page_last 3337
_journal_paper_doi 10.1039/b908205k
_journal_volume 7
_journal_year 2009
_chemical_formula_moiety 'C20 H19 N O2'
_chemical_formula_sum 'C20 H19 N O2'
_chemical_formula_weight 305.36
_chemical_name_common 09032a
_chemical_name_systematic
;
?
;
_space_group_IT_number 14
_symmetry_cell_setting monoclinic
_symmetry_space_group_name_Hall '-P 2yn'
_symmetry_space_group_name_H-M 'P 1 21/n 1'
_atom_sites_solution_hydrogens geom
_atom_sites_solution_primary direct
_atom_sites_solution_secondary difmap
_audit_creation_method SHELXL-97
_cell_angle_alpha 90.00
_cell_angle_beta 95.088(2)
_cell_angle_gamma 90.00
_cell_formula_units_Z 4
_cell_length_a 10.3033(13)
_cell_length_b 10.2448(13)
_cell_length_c 15.332(2)
_cell_measurement_reflns_used 2860
_cell_measurement_temperature 173(2)
_cell_measurement_theta_max 27.18
_cell_measurement_theta_min 2.29
_cell_volume 1612.0(4)
_computing_cell_refinement 'Bruker SMART'
_computing_data_collection 'Bruker SMART'
_computing_data_reduction 'Bruker SAINT'
_computing_molecular_graphics 'Bruker SHELXTL'
_computing_publication_material 'Bruker SHELXTL'
_computing_structure_refinement 'Bruker SHELXTL'
_computing_structure_solution 'Bruker SHELXTL'
_diffrn_ambient_temperature 173(2)
_diffrn_measured_fraction_theta_full 0.995
_diffrn_measured_fraction_theta_max 0.995
_diffrn_measurement_device_type 'CCD area detector'
_diffrn_measurement_method 'phi and omega scans'
_diffrn_radiation_monochromator graphite
_diffrn_radiation_source 'sealed tube'
_diffrn_radiation_type MoK\a
_diffrn_radiation_wavelength 0.71073
_diffrn_reflns_av_R_equivalents 0.0269
_diffrn_reflns_av_sigmaI/netI 0.0187
_diffrn_reflns_limit_h_max 13
_diffrn_reflns_limit_h_min -13
_diffrn_reflns_limit_k_max 13
_diffrn_reflns_limit_k_min 0
_diffrn_reflns_limit_l_max 19
_diffrn_reflns_limit_l_min 0
_diffrn_reflns_number 19028
_diffrn_reflns_theta_full 27.50
_diffrn_reflns_theta_max 27.50
_diffrn_reflns_theta_min 2.29
_exptl_absorpt_coefficient_mu 0.081
_exptl_absorpt_correction_T_max 0.9645
_exptl_absorpt_correction_T_min 0.9645
_exptl_absorpt_correction_type multi-scan
_exptl_absorpt_process_details 'SADABS (Sheldrick, 2008)'
_exptl_crystal_colour Colorless
_exptl_crystal_density_diffrn 1.258
_exptl_crystal_density_method 'not measured'
_exptl_crystal_description Block
_exptl_crystal_F_000 648
_exptl_crystal_size_max 0.45
_exptl_crystal_size_mid 0.45
_exptl_crystal_size_min 0.45
_refine_diff_density_max 0.242
_refine_diff_density_min -0.178
_refine_diff_density_rms 0.034
_refine_ls_extinction_method none
_refine_ls_goodness_of_fit_ref 1.031
_refine_ls_hydrogen_treatment constr
_refine_ls_matrix_type full
_refine_ls_number_parameters 208
_refine_ls_number_reflns 3678
_refine_ls_number_restraints 0
_refine_ls_restrained_S_all 1.031
_refine_ls_R_factor_all 0.0584
_refine_ls_R_factor_gt 0.0415
_refine_ls_shift/su_max 0.000
_refine_ls_shift/su_mean 0.000
_refine_ls_structure_factor_coef Fsqd
_refine_ls_weighting_details 'calc w=1/[\s^2^(Fo^2^)+(0.0484P)^2^+0.5826P] where P=(Fo^2^+2Fc^2^)/3'
_refine_ls_weighting_scheme calc
_refine_ls_wR_factor_gt 0.1043
_refine_ls_wR_factor_ref 0.1178
_reflns_number_gt 2869
_reflns_number_total 3678
_reflns_threshold_expression >2sigma(I)
_cod_data_source_file b908205k.txt
_cod_data_source_block 09032a
_cod_depositor_comments
;
The following automatic conversions were performed:
'_symmetry_cell_setting' value 'Monoclinic' changed to 'monoclinic'
according to '/home/saulius/struct/CIF-dictionaries/cif_core.dic'
dictionary named 'cif_core.dic' version 2.4.1 from
2010-06-29.

'_exptl_absorpt_correction_type' value 'Multi-scan' changed
to 'multi-scan' according to
'/home/saulius/struct/CIF-dictionaries/cif_core.dic' dictionary named
'cif_core.dic' version 2.4.1 from 2010-06-29.

Automatic conversion script
Id: cif_fix_enum 1527 2010-12-29 10:47:43Z saulius 
;
_cod_original_sg_symbol_H-M P2(1)/n
_cod_database_code 7150716

loop_
_symmetry_equiv_pos_as_xyz
'x, y, z'
'-x+1/2, y+1/2, -z+1/2'
'-x, -y, -z'
'x-1/2, -y-1/2, z-1/2'

loop_
_atom_site_label
_atom_site_type_symbol
_atom_site_fract_x
_atom_site_fract_y
_atom_site_fract_z
_atom_site_U_iso_or_equiv
_atom_site_adp_type
_atom_site_occupancy
_atom_site_symmetry_multiplicity
_atom_site_calc_flag
_atom_site_refinement_flags
_atom_site_disorder_assembly
_atom_site_disorder_group
O1 O 0.63101(11) 0.75692(14) 0.48736(8) 0.0632(4) Uani 1 1 d . . .
O2 O 0.65409(12) 0.91979(14) 0.58634(9) 0.0666(4) Uani 1 1 d . . .
N1 N 0.46752(11) 0.81325(11) 0.57230(7) 0.0342(3) Uani 1 1 d . . .
C1 C 0.58619(15) 0.82184(16) 0.54299(10) 0.0447(4) Uani 1 1 d . . .
C2 C 0.5803(2) 0.9674(2) 0.65454(13) 0.0709(6) Uani 1 1 d . . .
H2A H 0.5753 1.0639 0.6526 0.085 Uiso 1 1 calc R . .
H2B H 0.6217 0.9408 0.7126 0.085 Uiso 1 1 calc R . .
C3 C 0.44792(17) 0.90951(15) 0.63915(11) 0.0491(4) Uani 1 1 d . . .
H3A H 0.4203 0.8682 0.6929 0.059 Uiso 1 1 calc R . .
H3B H 0.3826 0.9757 0.6178 0.059 Uiso 1 1 calc R . .
C4 C 0.37361(12) 0.71553(13) 0.54308(8) 0.0303(3) Uani 1 1 d . . .
C5 C 0.32554(14) 0.71654(14) 0.44939(9) 0.0360(3) Uani 1 1 d . . .
C6 C 0.35051(18) 0.69001(15) 0.36914(9) 0.0468(4) Uani 1 1 d . . .
H6A H 0.2874 0.7083 0.3218 0.056 Uiso 1 1 calc R . .
H6B H 0.4318 0.6524 0.3582 0.056 Uiso 1 1 calc R . .
C7 C 0.23703(14) 0.76725(15) 0.51139(8) 0.0379(3) Uani 1 1 d . . .
H7A H 0.1608 0.7133 0.5231 0.046 Uiso 1 1 calc R . .
H7B H 0.2225 0.8627 0.5129 0.046 Uiso 1 1 calc R . .
C8 C 0.38864(14) 0.58546(13) 0.59054(8) 0.0336(3) Uani 1 1 d . . .
H8A H 0.4678 0.5411 0.5732 0.040 Uiso 1 1 calc R . .
H8B H 0.3128 0.5295 0.5720 0.040 Uiso 1 1 calc R . .
C9 C 0.39889(14) 0.59955(12) 0.68958(8) 0.0327(3) Uani 1 1 d . . .
C10 C 0.52237(15) 0.59621(14) 0.73481(9) 0.0404(3) Uani 1 1 d . . .
H10A H 0.5960 0.5791 0.7035 0.048 Uiso 1 1 calc R . .
C11 C 0.54032(17) 0.61721(16) 0.82456(10) 0.0482(4) Uani 1 1 d . . .
H11A H 0.6251 0.6122 0.8543 0.058 Uiso 1 1 calc R . .
C12 C 0.43447(17) 0.64530(16) 0.87026(9) 0.0484(4) Uani 1 1 d . . .
H12A H 0.4462 0.6613 0.9315 0.058 Uiso 1 1 calc R . .
C13 C 0.31109(16) 0.65011(14) 0.82679(9) 0.0409(3) Uani 1 1 d . . .
H13A H 0.2387 0.6706 0.8586 0.049 Uiso 1 1 calc R . .
C14 C 0.29074(14) 0.62538(12) 0.73665(8) 0.0336(3) Uani 1 1 d . . .
C15 C 0.15483(14) 0.62833(13) 0.69419(8) 0.0353(3) Uani 1 1 d . . .
C16 C 0.07902(15) 0.74069(15) 0.69511(10) 0.0440(4) Uani 1 1 d . . .
H16A H 0.1136 0.8164 0.7245 0.053 Uiso 1 1 calc R . .
C17 C -0.04621(17) 0.74367(18) 0.65376(11) 0.0532(4) Uani 1 1 d . . .
H17A H -0.0962 0.8216 0.6540 0.064 Uiso 1 1 calc R . .
C18 C -0.09859(17) 0.6333(2) 0.61211(11) 0.0551(4) Uani 1 1 d . . .
H18A H -0.1841 0.6354 0.5833 0.066 Uiso 1 1 calc R . .
C19 C -0.02572(16) 0.52000(17) 0.61272(10) 0.0495(4) Uani 1 1 d . . .
H19A H -0.0622 0.4435 0.5855 0.059 Uiso 1 1 calc R . .
C20 C 0.10011(15) 0.51716(14) 0.65277(9) 0.0394(3) Uani 1 1 d . . .
H20A H 0.1497 0.4390 0.6521 0.047 Uiso 1 1 calc R . .

loop_
_atom_site_aniso_label
_atom_site_aniso_U_11
_atom_site_aniso_U_22
_atom_site_aniso_U_33
_atom_site_aniso_U_23
_atom_site_aniso_U_13
_atom_site_aniso_U_12
O1 0.0467(7) 0.0879(10) 0.0577(7) -0.0030(7) 0.0209(6) 0.0020(6)
O2 0.0571(7) 0.0748(9) 0.0679(8) 0.0017(7) 0.0055(6) -0.0297(7)
N1 0.0386(6) 0.0323(6) 0.0321(6) -0.0014(4) 0.0057(5) -0.0015(5)
C1 0.0407(8) 0.0515(9) 0.0421(8) 0.0087(7) 0.0047(6) -0.0039(7)
C2 0.0905(15) 0.0653(12) 0.0575(11) -0.0123(9) 0.0103(10) -0.0366(11)
C3 0.0601(10) 0.0347(8) 0.0523(9) -0.0137(7) 0.0045(7) -0.0001(7)
C4 0.0345(7) 0.0313(6) 0.0257(6) -0.0012(5) 0.0056(5) 0.0024(5)
C5 0.0447(8) 0.0345(7) 0.0289(6) 0.0014(5) 0.0032(5) 0.0008(6)
C6 0.0670(10) 0.0413(8) 0.0322(7) -0.0005(6) 0.0049(7) 0.0060(7)
C7 0.0374(7) 0.0467(8) 0.0294(6) 0.0012(6) 0.0009(5) 0.0059(6)
C8 0.0446(7) 0.0294(6) 0.0272(6) -0.0029(5) 0.0062(5) 0.0009(5)
C9 0.0457(8) 0.0255(6) 0.0270(6) -0.0004(5) 0.0029(5) -0.0038(5)
C10 0.0459(8) 0.0376(7) 0.0372(7) -0.0014(6) 0.0015(6) -0.0024(6)
C11 0.0538(9) 0.0492(9) 0.0392(8) -0.0015(7) -0.0086(7) -0.0101(7)
C12 0.0673(10) 0.0489(9) 0.0282(7) -0.0039(6) -0.0012(7) -0.0176(8)
C13 0.0566(9) 0.0374(7) 0.0298(7) -0.0048(6) 0.0099(6) -0.0140(6)
C14 0.0468(8) 0.0260(6) 0.0283(6) -0.0011(5) 0.0051(5) -0.0082(5)
C15 0.0447(8) 0.0357(7) 0.0266(6) -0.0004(5) 0.0097(5) -0.0060(6)
C16 0.0515(9) 0.0412(8) 0.0410(8) -0.0070(6) 0.0144(7) -0.0017(7)
C17 0.0521(10) 0.0570(10) 0.0522(9) -0.0003(8) 0.0140(8) 0.0106(8)
C18 0.0439(9) 0.0753(12) 0.0458(9) -0.0006(8) 0.0023(7) 0.0008(8)
C19 0.0532(9) 0.0550(10) 0.0398(8) -0.0057(7) 0.0016(7) -0.0129(8)
C20 0.0493(8) 0.0361(7) 0.0328(7) -0.0001(6) 0.0041(6) -0.0064(6)

loop_
_atom_type_symbol
_atom_type_description
_atom_type_scat_dispersion_real
_atom_type_scat_dispersion_imag
_atom_type_scat_source
C C 0.0033 0.0016 'International Tables Vol C Tables 4.2.6.8 and 6.1.1.4'
H H 0.0000 0.0000 'International Tables Vol C Tables 4.2.6.8 and 6.1.1.4'
N N 0.0061 0.0033 'International Tables Vol C Tables 4.2.6.8 and 6.1.1.4'
O O 0.0106 0.0060 'International Tables Vol C Tables 4.2.6.8 and 6.1.1.4'

loop_
_geom_angle_atom_site_label_1
_geom_angle_atom_site_label_2
_geom_angle_atom_site_label_3
_geom_angle
_geom_angle_site_symmetry_1
_geom_angle_site_symmetry_3
_geom_angle_publ_flag
C1 O2 C2 108.93(13) . . ?
C1 N1 C4 123.35(12) . . ?
C1 N1 C3 112.36(13) . . ?
C4 N1 C3 124.24(11) . . ?
O1 C1 N1 128.18(15) . . ?
O1 C1 O2 122.63(15) . . ?
N1 C1 O2 109.18(14) . . ?
O2 C2 C3 106.68(14) . . ?
O2 C2 H2A 110.4 . . ?
C3 C2 H2A 110.4 . . ?
O2 C2 H2B 110.4 . . ?
C3 C2 H2B 110.4 . . ?
H2A C2 H2B 108.6 . . ?
N1 C3 C2 101.55(14) . . ?
N1 C3 H3A 111.5 . . ?
C2 C3 H3A 111.5 . . ?
N1 C3 H3B 111.5 . . ?
C2 C3 H3B 111.5 . . ?
H3A C3 H3B 109.3 . . ?
N1 C4 C5 117.19(11) . . ?
N1 C4 C8 115.13(11) . . ?
C5 C4 C8 118.88(11) . . ?
N1 C4 C7 115.45(11) . . ?
C5 C4 C7 58.21(9) . . ?
C8 C4 C7 120.25(12) . . ?
C6 C5 C7 150.15(15) . . ?
C6 C5 C4 146.76(15) . . ?
C7 C5 C4 63.08(9) . . ?
C5 C6 H6A 120.0 . . ?
C5 C6 H6B 120.0 . . ?
H6A C6 H6B 120.0 . . ?
C5 C7 C4 58.71(9) . . ?
C5 C7 H7A 117.9 . . ?
C4 C7 H7A 117.9 . . ?
C5 C7 H7B 117.9 . . ?
C4 C7 H7B 117.9 . . ?
H7A C7 H7B 115.1 . . ?
C4 C8 C9 112.98(10) . . ?
C4 C8 H8A 109.0 . . ?
C9 C8 H8A 109.0 . . ?
C4 C8 H8B 109.0 . . ?
C9 C8 H8B 109.0 . . ?
H8A C8 H8B 107.8 . . ?
C10 C9 C14 118.64(12) . . ?
C10 C9 C8 118.30(12) . . ?
C14 C9 C8 122.89(12) . . ?
C11 C10 C9 121.63(14) . . ?
C11 C10 H10A 119.2 . . ?
C9 C10 H10A 119.2 . . ?
C12 C11 C10 119.62(15) . . ?
C12 C11 H11A 120.2 . . ?
C10 C11 H11A 120.2 . . ?
C11 C12 C13 119.85(13) . . ?
C11 C12 H12A 120.1 . . ?
C13 C12 H12A 120.1 . . ?
C12 C13 C14 121.28(14) . . ?
C12 C13 H13A 119.4 . . ?
C14 C13 H13A 119.4 . . ?
C13 C14 C9 118.94(13) . . ?
C13 C14 C15 118.63(12) . . ?
C9 C14 C15 122.43(11) . . ?
C16 C15 C20 118.31(14) . . ?
C16 C15 C14 121.23(13) . . ?
C20 C15 C14 120.46(13) . . ?
C17 C16 C15 120.92(15) . . ?
C17 C16 H16A 119.5 . . ?
C15 C16 H16A 119.5 . . ?
C16 C17 C18 120.11(16) . . ?
C16 C17 H17A 119.9 . . ?
C18 C17 H17A 119.9 . . ?
C19 C18 C17 119.58(16) . . ?
C19 C18 H18A 120.2 . . ?
C17 C18 H18A 120.2 . . ?
C18 C19 C20 120.49(15) . . ?
C18 C19 H19A 119.8 . . ?
C20 C19 H19A 119.8 . . ?
C19 C20 C15 120.54(15) . . ?
C19 C20 H20A 119.7 . . ?
C15 C20 H20A 119.7 . . ?

loop_
_geom_bond_atom_site_label_1
_geom_bond_atom_site_label_2
_geom_bond_distance
_geom_bond_site_symmetry_2
_geom_bond_publ_flag
O1 C1 1.205(2) . ?
O2 C1 1.362(2) . ?
O2 C2 1.432(2) . ?
N1 C1 1.3424(19) . ?
N1 C4 1.4361(17) . ?
N1 C3 1.4493(18) . ?
C2 C3 1.487(3) . ?
C2 H2A 0.9900 . ?
C2 H2B 0.9900 . ?
C3 H3A 0.9900 . ?
C3 H3B 0.9900 . ?
C4 C5 1.4772(18) . ?
C4 C8 1.5196(18) . ?
C4 C7 1.5414(18) . ?
C5 C6 1.308(2) . ?
C5 C7 1.4693(19) . ?
C6 H6A 0.9500 . ?
C6 H6B 0.9500 . ?
C7 H7A 0.9900 . ?
C7 H7B 0.9900 . ?
C8 C9 1.5196(17) . ?
C8 H8A 0.9900 . ?
C8 H8B 0.9900 . ?
C9 C10 1.394(2) . ?
C9 C14 1.4054(19) . ?
C10 C11 1.389(2) . ?
C10 H10A 0.9500 . ?
C11 C12 1.378(2) . ?
C11 H11A 0.9500 . ?
C12 C13 1.383(2) . ?
C12 H12A 0.9500 . ?
C13 C14 1.4024(18) . ?
C13 H13A 0.9500 . ?
C14 C15 1.491(2) . ?
C15 C16 1.392(2) . ?
C15 C20 1.3982(19) . ?
C16 C17 1.387(2) . ?
C16 H16A 0.9500 . ?
C17 C18 1.385(3) . ?
C17 H17A 0.9500 . ?
C18 C19 1.382(3) . ?
C18 H18A 0.9500 . ?
C19 C20 1.385(2) . ?
C19 H19A 0.9500 . ?
C20 H20A 0.9500 . ?

loop_
_geom_torsion_atom_site_label_1
_geom_torsion_atom_site_label_2
_geom_torsion_atom_site_label_3
_geom_torsion_atom_site_label_4
_geom_torsion
_geom_torsion_site_symmetry_1
_geom_torsion_site_symmetry_2
_geom_torsion_site_symmetry_3
_geom_torsion_site_symmetry_4
_geom_torsion_publ_flag
C4 N1 C1 O1 3.5(2) . . . . ?
C3 N1 C1 O1 -179.19(17) . . . . ?
C4 N1 C1 O2 -176.89(12) . . . . ?
C3 N1 C1 O2 0.48(18) . . . . ?
C2 O2 C1 O1 -173.41(17) . . . . ?
C2 O2 C1 N1 6.90(19) . . . . ?
C1 O2 C2 C3 -11.3(2) . . . . ?
C1 N1 C3 C2 -7.13(18) . . . . ?
C4 N1 C3 C2 170.21(14) . . . . ?
O2 C2 C3 N1 10.7(2) . . . . ?
C1 N1 C4 C5 -62.74(18) . . . . ?
C3 N1 C4 C5 120.21(14) . . . . ?
C1 N1 C4 C8 84.47(15) . . . . ?
C3 N1 C4 C8 -92.58(16) . . . . ?
C1 N1 C4 C7 -128.45(14) . . . . ?
C3 N1 C4 C7 54.50(17) . . . . ?
N1 C4 C5 C6 74.9(3) . . . . ?
C8 C4 C5 C6 -71.1(3) . . . . ?
C7 C4 C5 C6 179.4(3) . . . . ?
N1 C4 C5 C7 -104.47(13) . . . . ?
C8 C4 C5 C7 109.58(14) . . . . ?
C6 C5 C7 C4 -179.3(3) . . . . ?
N1 C4 C7 C5 107.48(12) . . . . ?
C8 C4 C7 C5 -107.24(13) . . . . ?
N1 C4 C8 C9 50.61(15) . . . . ?
C5 C4 C8 C9 -162.76(12) . . . . ?
C7 C4 C8 C9 -94.77(14) . . . . ?
C4 C8 C9 C10 -98.83(14) . . . . ?
C4 C8 C9 C14 76.31(16) . . . . ?
C14 C9 C10 C11 0.2(2) . . . . ?
C8 C9 C10 C11 175.59(13) . . . . ?
C9 C10 C11 C12 -1.6(2) . . . . ?
C10 C11 C12 C13 1.1(2) . . . . ?
C11 C12 C13 C14 0.7(2) . . . . ?
C12 C13 C14 C9 -2.1(2) . . . . ?
C12 C13 C14 C15 178.25(13) . . . . ?
C10 C9 C14 C13 1.61(19) . . . . ?
C8 C9 C14 C13 -173.52(12) . . . . ?
C10 C9 C14 C15 -178.78(12) . . . . ?
C8 C9 C14 C15 6.09(19) . . . . ?
C13 C14 C15 C16 60.22(18) . . . . ?
C9 C14 C15 C16 -119.39(15) . . . . ?
C13 C14 C15 C20 -119.35(14) . . . . ?
C9 C14 C15 C20 61.04(18) . . . . ?
C20 C15 C16 C17 -1.9(2) . . . . ?
C14 C15 C16 C17 178.50(13) . . . . ?
C15 C16 C17 C18 1.2(2) . . . . ?
C16 C17 C18 C19 0.6(3) . . . . ?
C17 C18 C19 C20 -1.6(2) . . . . ?
C18 C19 C20 C15 0.8(2) . . . . ?
C16 C15 C20 C19 0.9(2) . . . . ?
C14 C15 C20 C19 -179.50(13) . . . . ?
